data_7246738
loop_
_publ_author_name
'Liu, Miaochang'
'Xu, Xinyue'
'Chen, Yating'
'Ding, Qiuping'
'Lei, Yunxiang'
'Wu, Huayue'
'Huang, Xiaobo'

_publ_section_title
;
 Crystal structures, dual-state emissions and polymer-based doped
 room-temperature phosphorescence of 8-benzyloxyisoquinoline derivatives
;
_journal_issue 22
_journal_name_full CrystEngComm
_journal_page_first 3264
_journal_page_last 3270
_journal_paper_doi 10.1039/D3CE00231D
_journal_volume 25
_journal_year 2023
_chemical_formula_sum 'C25 H24 N4 O'
_chemical_formula_weight 396.48
_space_group_crystal_system triclinic
_space_group_IT_number 2
_space_group_name_Hall '-P 1'
_space_group_name_H-M_alt 'P -1'
_atom_sites_solution_hydrogens geom
_audit_creation_method SHELXL-2013
_audit_update_record
;
2023-03-03 deposited with the CCDC.	2023-04-26 downloaded from the CCDC.
;
_cell_angle_alpha 104.0820(10)
_cell_angle_beta 92.9470(10)
_cell_angle_gamma 108.1090(10)
_cell_formula_units_Z 2
_cell_length_a 7.8031(3)
_cell_length_b 10.8097(4)
_cell_length_c 13.6803(5)
_cell_measurement_reflns_used 5549
_cell_measurement_temperature 296(2)
_cell_measurement_theta_max 53.755
_cell_measurement_theta_min 5.546
_cell_volume 1053.66(7)
_computing_cell_refinement 'Bruker SAINT'
_computing_data_collection 'Bruker APEX2'
_computing_data_reduction 'Bruker SAINT'
_computing_molecular_graphics 'Bruker SHELXTL'
_computing_publication_material 'Bruker SHELXTL'
_computing_structure_refinement 'SHELXL-2013 (Sheldrick, 2013)'
_computing_structure_solution 'SHELXS-97 (Sheldrick 2008)'
_diffrn_ambient_temperature 296(2)
_diffrn_measured_fraction_theta_full 0.996
_diffrn_measured_fraction_theta_max 0.996
_diffrn_measurement_device_type 'Bruker APEX-II CCD'
_diffrn_measurement_method '\f and \w scans'
_diffrn_radiation_type MoK\a
_diffrn_radiation_wavelength 0.71073
_diffrn_reflns_av_R_equivalents 0.0710
_diffrn_reflns_av_unetI/netI 0.0591
_diffrn_reflns_Laue_measured_fraction_full 0.996
_diffrn_reflns_Laue_measured_fraction_max 0.996
_diffrn_reflns_limit_h_max 9
_diffrn_reflns_limit_h_min -9
_diffrn_reflns_limit_k_max 13
_diffrn_reflns_limit_k_min -13
_diffrn_reflns_limit_l_max 16
_diffrn_reflns_limit_l_min -16
_diffrn_reflns_number 14730
_diffrn_reflns_point_group_measured_fraction_full 0.996
_diffrn_reflns_point_group_measured_fraction_max 0.996
_diffrn_reflns_theta_full 25.242
_diffrn_reflns_theta_max 25.499
_diffrn_reflns_theta_min 2.897
_exptl_absorpt_coefficient_mu 0.078
_exptl_absorpt_correction_T_max 0.7456
_exptl_absorpt_correction_T_min 0.4683
_exptl_absorpt_correction_type multi-scan
_exptl_absorpt_process_details sadabs
_exptl_crystal_colour colorless
_exptl_crystal_density_diffrn 1.250
_exptl_crystal_description prismatic
_exptl_crystal_F_000 420
_exptl_crystal_size_max 0.200
_exptl_crystal_size_mid 0.180
_exptl_crystal_size_min 0.090
_refine_diff_density_max 0.199
_refine_diff_density_min -0.152
_refine_diff_density_rms 0.040
_refine_ls_extinction_coef 0.102(15)
_refine_ls_extinction_expression Fc^*^=kFc[1+0.001xFc^2^\l^3^/sin(2\q)]^-1/4^
_refine_ls_extinction_method SHELXL
_refine_ls_goodness_of_fit_ref 1.061
_refine_ls_hydrogen_treatment constr
_refine_ls_matrix_type full
_refine_ls_number_parameters 274
_refine_ls_number_reflns 3919
_refine_ls_number_restraints 0
_refine_ls_restrained_S_all 1.061
_refine_ls_R_factor_all 0.0743
_refine_ls_R_factor_gt 0.0577
_refine_ls_shift/su_max 0.001
_refine_ls_shift/su_mean 0.000
_refine_ls_structure_factor_coef Fsqd
_refine_ls_weighting_details 'w=1/[\s^2^(Fo^2^)+(0.0709P)^2^+0.2593P] where P=(Fo^2^+2Fc^2^)/3'
_refine_ls_weighting_scheme calc
_refine_ls_wR_factor_gt 0.1540
_refine_ls_wR_factor_ref 0.1689
_reflns_Friedel_coverage 0.000
_reflns_number_gt 3009
_reflns_number_total 3919
_reflns_threshold_expression 'I > 2\s(I)'
_cod_data_source_file d3ce00231d2.cif
_cod_data_source_block mo_dd18246_0m
_cod_depositor_comments 'Adding full bibliography for 7246730--7246739.cif.'
_cod_database_code 7246738
_shelx_space_group_comment
; 
The symmetry employed for this shelxl refinement is uniquely defined 
by the following loop, which should always be used as a source of 
symmetry information in preference to the above space-group names. 
They are only intended as comments. 
;
_shelx_estimated_absorpt_t_min 0.984
_shelx_estimated_absorpt_t_max 0.993
_shelxl_version_number 2013-4

loop_
_space_group_symop_operation_xyz
'x, y, z'
'-x, -y, -z'

loop_
_atom_site_label
_atom_site_type_symbol
_atom_site_fract_x
_atom_site_fract_y
_atom_site_fract_z
_atom_site_U_iso_or_equiv
_atom_site_adp_type
_atom_site_occupancy
_atom_site_site_symmetry_order
_atom_site_calc_flag
_atom_site_refinement_flags_posn
_atom_site_refinement_flags_adp
_atom_site_refinement_flags_occupancy
_atom_site_disorder_assembly
_atom_site_disorder_group
O1 O 0.65912(17) 0.79869(13) 0.35318(9) 0.0503(4) Uani 1 1 d . . . . .
N1 N 0.4517(2) 0.40806(17) 0.13673(13) 0.0554(5) Uani 1 1 d . . . . .
N2 N 0.6997(2) 0.54599(16) 0.25661(12) 0.0509(4) Uani 1 1 d . . . . .
N3 N 0.6387(3) 1.1111(2) 0.38206(17) 0.0792(6) Uani 1 1 d . . . . .
N4 N 1.1472(3) 0.9065(3) 0.86314(17) 0.0985(8) Uani 1 1 d . . . . .
C1 C 0.3108(3) 0.3898(2) 0.06535(15) 0.0577(6) Uani 1 1 d . . . . .
C2 C 0.2697(3) 0.4956(2) 0.04567(15) 0.0603(6) Uani 1 1 d . . . . .
H2 H 0.1825 0.4804 -0.0089 0.072 Uiso 1 1 calc R U . . .
C3 C 0.3590(3) 0.6285(2) 0.10783(15) 0.0536(5) Uani 1 1 d . . . . .
C4 C 0.3193(3) 0.7414(2) 0.09141(16) 0.0607(6) Uani 1 1 d . . . . .
H4 H 0.2375 0.7283 0.0349 0.073 Uiso 1 1 calc R U . . .
C5 C 0.3957(3) 0.8685(2) 0.15470(16) 0.0594(6) Uani 1 1 d . . . . .
C6 C 0.5090(3) 0.8828(2) 0.24512(15) 0.0533(5) Uani 1 1 d . . . . .
C7 C 0.5535(3) 0.7754(2) 0.26273(14) 0.0487(5) Uani 1 1 d . . . . .
C8 C 0.4917(3) 0.6468(2) 0.19053(14) 0.0482(5) Uani 1 1 d . . . . .
C9 C 0.5451(3) 0.5308(2) 0.19314(14) 0.0477(5) Uani 1 1 d . . . . .
C10 C 0.2127(3) 0.2455(2) 0.00595(18) 0.0749(7) Uani 1 1 d . . . . .
H10A H 0.2951 0.2102 -0.0322 0.112 Uiso 1 1 calc R U . . .
H10B H 0.1126 0.2416 -0.0399 0.112 Uiso 1 1 calc R U . . .
H10C H 0.1676 0.1924 0.0520 0.112 Uiso 1 1 calc R U . . .
C11 C 0.3632(4) 0.9899(3) 0.1335(2) 0.0830(8) Uani 1 1 d . . . . .
H11A H 0.4756 1.0508 0.1230 0.124 Uiso 1 1 calc R U . . .
H11B H 0.3176 1.0351 0.1903 0.124 Uiso 1 1 calc R U . . .
H11C H 0.2758 0.9614 0.0735 0.124 Uiso 1 1 calc R U . . .
C12 C 0.5796(3) 1.0100(2) 0.32142(17) 0.0601(6) Uani 1 1 d . . . . .
C13 C 0.8714(3) 0.6453(2) 0.24653(15) 0.0524(5) Uani 1 1 d . . . . .
H13A H 0.8485 0.7256 0.2383 0.063 Uiso 1 1 calc R U . . .
H13B H 0.9179 0.6074 0.1861 0.063 Uiso 1 1 calc R U . . .
C14 C 1.0124(3) 0.6840(2) 0.33838(17) 0.0604(6) Uani 1 1 d . . . . .
H14A H 0.9709 0.7289 0.3981 0.072 Uiso 1 1 calc R U . . .
H14B H 1.1255 0.7465 0.3283 0.072 Uiso 1 1 calc R U . . .
C15 C 1.0449(3) 0.5587(3) 0.3548(2) 0.0721(7) Uani 1 1 d . . . . .
H15A H 1.1025 0.5210 0.2994 0.086 Uiso 1 1 calc R U . . .
H15B H 1.1258 0.5830 0.4177 0.086 Uiso 1 1 calc R U . . .
C16 C 0.8659(3) 0.4540(2) 0.35961(19) 0.0693(7) Uani 1 1 d . . . . .
H16A H 0.8875 0.3720 0.3647 0.083 Uiso 1 1 calc R U . . .
H16B H 0.8165 0.4878 0.4201 0.083 Uiso 1 1 calc R U . . .
C17 C 0.7284(3) 0.4212(2) 0.26668(18) 0.0618(6) Uani 1 1 d . . . . .
H17A H 0.7726 0.3805 0.2063 0.074 Uiso 1 1 calc R U . . .
H17B H 0.6141 0.3569 0.2734 0.074 Uiso 1 1 calc R U . . .
C18 C 0.5569(3) 0.7487(2) 0.42830(15) 0.0610(6) Uani 1 1 d . . . . .
H18A H 0.5005 0.6512 0.4042 0.073 Uiso 1 1 calc R U . . .
H18B H 0.4618 0.7884 0.4408 0.073 Uiso 1 1 calc R U . . .
C19 C 0.6847(3) 0.7857(2) 0.52436(14) 0.0498(5) Uani 1 1 d . . . . .
C20 C 0.8185(3) 0.9112(2) 0.55790(16) 0.0590(6) Uani 1 1 d . . . . .
H20 H 0.8287 0.9742 0.5209 0.071 Uiso 1 1 calc R U . . .
C21 C 0.9370(3) 0.9438(2) 0.64561(16) 0.0628(6) Uani 1 1 d . . . . .
H21 H 1.0278 1.0281 0.6670 0.075 Uiso 1 1 calc R U . . .
C22 C 0.9214(3) 0.8518(2) 0.70167(14) 0.0537(5) Uani 1 1 d . . . . .
C23 C 0.7837(3) 0.7285(2) 0.67103(16) 0.0605(6) Uani 1 1 d . . . . .
H23 H 0.7693 0.6674 0.7100 0.073 Uiso 1 1 calc R U . . .
C24 C 0.6676(3) 0.6961(2) 0.58241(16) 0.0589(6) Uani 1 1 d . . . . .
H24 H 0.5761 0.6122 0.5614 0.071 Uiso 1 1 calc R U . . .
C25 C 1.0470(3) 0.8833(3) 0.79243(17) 0.0696(7) Uani 1 1 d . . . . .

loop_
_atom_site_aniso_label
_atom_site_aniso_U_11
_atom_site_aniso_U_22
_atom_site_aniso_U_33
_atom_site_aniso_U_23
_atom_site_aniso_U_13
_atom_site_aniso_U_12
O1 0.0469(8) 0.0605(8) 0.0368(7) 0.0126(6) -0.0013(6) 0.0103(6)
N1 0.0571(10) 0.0549(10) 0.0444(9) 0.0129(8) 0.0009(8) 0.0068(8)
N2 0.0486(9) 0.0529(10) 0.0495(9) 0.0179(8) -0.0015(7) 0.0129(8)
N3 0.0865(15) 0.0719(14) 0.0733(14) 0.0038(11) 0.0128(12) 0.0300(12)
N4 0.0790(15) 0.150(2) 0.0571(13) 0.0312(14) -0.0090(12) 0.0249(15)
C1 0.0514(12) 0.0663(13) 0.0414(11) 0.0111(10) 0.0012(9) 0.0039(10)
C2 0.0520(12) 0.0782(15) 0.0388(11) 0.0103(10) -0.0058(9) 0.0116(11)
C3 0.0475(11) 0.0713(14) 0.0397(10) 0.0148(10) 0.0015(9) 0.0177(10)
C4 0.0569(13) 0.0852(16) 0.0436(11) 0.0174(11) -0.0020(9) 0.0304(12)
C5 0.0599(13) 0.0798(15) 0.0506(12) 0.0217(11) 0.0098(10) 0.0367(12)
C6 0.0520(12) 0.0635(13) 0.0478(11) 0.0142(10) 0.0080(9) 0.0246(10)
C7 0.0415(10) 0.0634(12) 0.0386(10) 0.0144(9) 0.0021(8) 0.0140(9)
C8 0.0441(10) 0.0594(12) 0.0387(10) 0.0147(9) 0.0014(8) 0.0135(9)
C9 0.0456(11) 0.0552(11) 0.0374(10) 0.0156(8) 0.0024(8) 0.0083(9)
C10 0.0738(16) 0.0686(15) 0.0571(14) 0.0089(11) -0.0046(12) -0.0029(12)
C11 0.097(2) 0.0970(19) 0.0754(17) 0.0273(15) 0.0045(15) 0.0583(16)
C12 0.0636(14) 0.0657(14) 0.0559(13) 0.0153(11) 0.0110(11) 0.0289(11)
C13 0.0493(12) 0.0576(12) 0.0478(11) 0.0169(9) 0.0025(9) 0.0132(9)
C14 0.0499(12) 0.0692(14) 0.0579(13) 0.0204(11) -0.0047(10) 0.0137(10)
C15 0.0607(14) 0.0883(17) 0.0728(16) 0.0336(13) -0.0049(12) 0.0258(13)
C16 0.0707(15) 0.0737(15) 0.0735(16) 0.0347(12) 0.0017(12) 0.0281(12)
C17 0.0641(14) 0.0573(13) 0.0653(14) 0.0226(10) 0.0025(11) 0.0187(11)
C18 0.0508(12) 0.0796(15) 0.0409(11) 0.0160(10) 0.0028(9) 0.0065(11)
C19 0.0475(11) 0.0577(12) 0.0365(10) 0.0080(8) 0.0048(8) 0.0108(9)
C20 0.0623(13) 0.0579(12) 0.0467(11) 0.0194(10) -0.0012(10) 0.0036(10)
C21 0.0625(14) 0.0612(13) 0.0462(11) 0.0116(10) -0.0027(10) -0.0013(11)
C22 0.0510(12) 0.0687(13) 0.0368(10) 0.0092(9) 0.0023(9) 0.0183(10)
C23 0.0725(15) 0.0594(13) 0.0508(12) 0.0194(10) 0.0057(11) 0.0209(11)
C24 0.0636(13) 0.0500(11) 0.0507(12) 0.0104(9) 0.0020(10) 0.0051(10)
C25 0.0610(14) 0.0957(18) 0.0477(13) 0.0178(12) 0.0036(11) 0.0223(13)

loop_
_atom_type_symbol
_atom_type_description
_atom_type_scat_dispersion_real
_atom_type_scat_dispersion_imag
_atom_type_scat_source
C C 0.0033 0.0016 'International Tables Vol C Tables 4.2.6.8 and 6.1.1.4'
H H 0.0000 0.0000 'International Tables Vol C Tables 4.2.6.8 and 6.1.1.4'
N N 0.0061 0.0033 'International Tables Vol C Tables 4.2.6.8 and 6.1.1.4'
O O 0.0106 0.0060 'International Tables Vol C Tables 4.2.6.8 and 6.1.1.4'

loop_
_geom_angle_atom_site_label_1
_geom_angle_atom_site_label_2
_geom_angle_atom_site_label_3
_geom_angle
_geom_angle_site_symmetry_1
_geom_angle_site_symmetry_3
_geom_angle_publ_flag
C7 O1 C18 113.42(14) . . ?
C9 N1 C1 119.56(19) . . ?
C9 N2 C13 117.00(15) . . ?
C9 N2 C17 116.86(16) . . ?
C13 N2 C17 110.79(17) . . ?
C2 C1 N1 122.14(19) . . ?
C2 C1 C10 122.7(2) . . ?
N1 C1 C10 115.1(2) . . ?
C1 C2 C3 120.18(19) . . ?
C1 C2 H2 119.9 . . ?
C3 C2 H2 119.9 . . ?
C2 C3 C4 122.33(19) . . ?
C2 C3 C8 117.9(2) . . ?
C4 C3 C8 119.80(19) . . ?
C5 C4 C3 122.84(19) . . ?
C5 C4 H4 118.6 . . ?
C3 C4 H4 118.6 . . ?
C4 C5 C6 116.9(2) . . ?
C4 C5 C11 122.8(2) . . ?
C6 C5 C11 120.3(2) . . ?
C7 C6 C5 121.61(19) . . ?
C7 C6 C12 117.53(18) . . ?
C5 C6 C12 120.85(19) . . ?
O1 C7 C6 117.11(17) . . ?
O1 C7 C8 121.75(17) . . ?
C6 C7 C8 121.14(17) . . ?
C7 C8 C3 116.58(18) . . ?
C7 C8 C9 126.95(17) . . ?
C3 C8 C9 116.45(18) . . ?
N1 C9 N2 117.31(18) . . ?
N1 C9 C8 122.24(18) . . ?
N2 C9 C8 120.45(17) . . ?
C1 C10 H10A 109.5 . . ?
C1 C10 H10B 109.5 . . ?
H10A C10 H10B 109.5 . . ?
C1 C10 H10C 109.5 . . ?
H10A C10 H10C 109.5 . . ?
H10B C10 H10C 109.5 . . ?
C5 C11 H11A 109.5 . . ?
C5 C11 H11B 109.5 . . ?
H11A C11 H11B 109.5 . . ?
C5 C11 H11C 109.5 . . ?
H11A C11 H11C 109.5 . . ?
H11B C11 H11C 109.5 . . ?
N3 C12 C6 178.8(2) . . ?
N2 C13 C14 111.56(16) . . ?
N2 C13 H13A 109.3 . . ?
C14 C13 H13A 109.3 . . ?
N2 C13 H13B 109.3 . . ?
C14 C13 H13B 109.3 . . ?
H13A C13 H13B 108.0 . . ?
C13 C14 C15 110.05(18) . . ?
C13 C14 H14A 109.6 . . ?
C15 C14 H14A 109.6 . . ?
C13 C14 H14B 109.6 . . ?
C15 C14 H14B 109.6 . . ?
H14A C14 H14B 108.2 . . ?
C16 C15 C14 110.19(19) . . ?
C16 C15 H15A 109.6 . . ?
C14 C15 H15A 109.6 . . ?
C16 C15 H15B 109.6 . . ?
C14 C15 H15B 109.6 . . ?
H15A C15 H15B 108.1 . . ?
C17 C16 C15 111.78(19) . . ?
C17 C16 H16A 109.3 . . ?
C15 C16 H16A 109.3 . . ?
C17 C16 H16B 109.3 . . ?
C15 C16 H16B 109.3 . . ?
H16A C16 H16B 107.9 . . ?
N2 C17 C16 109.52(18) . . ?
N2 C17 H17A 109.8 . . ?
C16 C17 H17A 109.8 . . ?
N2 C17 H17B 109.8 . . ?
C16 C17 H17B 109.8 . . ?
H17A C17 H17B 108.2 . . ?
O1 C18 C19 108.40(16) . . ?
O1 C18 H18A 110.0 . . ?
C19 C18 H18A 110.0 . . ?
O1 C18 H18B 110.0 . . ?
C19 C18 H18B 110.0 . . ?
H18A C18 H18B 108.4 . . ?
C24 C19 C20 118.65(18) . . ?
C24 C19 C18 120.34(18) . . ?
C20 C19 C18 120.99(19) . . ?
C21 C20 C19 120.63(19) . . ?
C21 C20 H20 119.7 . . ?
C19 C20 H20 119.7 . . ?
C20 C21 C22 120.1(2) . . ?
C20 C21 H21 120.0 . . ?
C22 C21 H21 120.0 . . ?
C21 C22 C23 119.68(19) . . ?
C21 C22 C25 120.7(2) . . ?
C23 C22 C25 119.6(2) . . ?
C24 C23 C22 119.71(19) . . ?
C24 C23 H23 120.1 . . ?
C22 C23 H23 120.1 . . ?
C19 C24 C23 121.15(19) . . ?
C19 C24 H24 119.4 . . ?
C23 C24 H24 119.4 . . ?
N4 C25 C22 178.8(3) . . ?

loop_
_geom_bond_atom_site_label_1
_geom_bond_atom_site_label_2
_geom_bond_distance
_geom_bond_site_symmetry_2
_geom_bond_publ_flag
O1 C7 1.374(2) . ?
O1 C18 1.439(2) . ?
N1 C9 1.316(2) . ?
N1 C1 1.365(3) . ?
N2 C9 1.391(2) . ?
N2 C13 1.471(2) . ?
N2 C17 1.472(3) . ?
N3 C12 1.141(3) . ?
N4 C25 1.137(3) . ?
C1 C2 1.362(3) . ?
C1 C10 1.502(3) . ?
C2 C3 1.412(3) . ?
C2 H2 0.9300 . ?
C3 C4 1.414(3) . ?
C3 C8 1.426(3) . ?
C4 C5 1.361(3) . ?
C4 H4 0.9300 . ?
C5 C6 1.430(3) . ?
C5 C11 1.502(3) . ?
C6 C7 1.381(3) . ?
C6 C12 1.433(3) . ?
C7 C8 1.417(3) . ?
C8 C9 1.446(3) . ?
C10 H10A 0.9600 . ?
C10 H10B 0.9600 . ?
C10 H10C 0.9600 . ?
C11 H11A 0.9600 . ?
C11 H11B 0.9600 . ?
C11 H11C 0.9600 . ?
C13 C14 1.510(3) . ?
C13 H13A 0.9700 . ?
C13 H13B 0.9700 . ?
C14 C15 1.518(3) . ?
C14 H14A 0.9700 . ?
C14 H14B 0.9700 . ?
C15 C16 1.516(3) . ?
C15 H15A 0.9700 . ?
C15 H15B 0.9700 . ?
C16 C17 1.515(3) . ?
C16 H16A 0.9700 . ?
C16 H16B 0.9700 . ?
C17 H17A 0.9700 . ?
C17 H17B 0.9700 . ?
C18 C19 1.497(3) . ?
C18 H18A 0.9700 . ?
C18 H18B 0.9700 . ?
C19 C24 1.375(3) . ?
C19 C20 1.381(3) . ?
C20 C21 1.377(3) . ?
C20 H20 0.9300 . ?
C21 C22 1.378(3) . ?
C21 H21 0.9300 . ?
C22 C23 1.378(3) . ?
C22 C25 1.442(3) . ?
C23 C24 1.377(3) . ?
C23 H23 0.9300 . ?
C24 H24 0.9300 . ?

loop_
_geom_hbond_atom_site_label_D
_geom_hbond_atom_site_label_H
_geom_hbond_atom_site_label_A
_geom_hbond_distance_DH
_geom_hbond_distance_HA
_geom_hbond_distance_DA
_geom_hbond_angle_DHA
_geom_hbond_site_symmetry_A
C18 H18B N3 0.97 2.67 3.360(3) 128.7 2_676
C13 H13A O1 0.97 2.37 2.898(3) 113.3 .

loop_
_geom_torsion_atom_site_label_1
_geom_torsion_atom_site_label_2
_geom_torsion_atom_site_label_3
_geom_torsion_atom_site_label_4
_geom_torsion
_geom_torsion_site_symmetry_1
_geom_torsion_site_symmetry_2
_geom_torsion_site_symmetry_3
_geom_torsion_site_symmetry_4
_geom_torsion_publ_flag
C9 N1 C1 C2 4.2(3) . . . . ?
C9 N1 C1 C10 -179.49(19) . . . . ?
N1 C1 C2 C3 -7.7(3) . . . . ?
C10 C1 C2 C3 176.2(2) . . . . ?
C1 C2 C3 C4 -179.1(2) . . . . ?
C1 C2 C3 C8 0.0(3) . . . . ?
C2 C3 C4 C5 175.5(2) . . . . ?
C8 C3 C4 C5 -3.6(3) . . . . ?
C3 C4 C5 C6 -5.0(3) . . . . ?
C3 C4 C5 C11 175.8(2) . . . . ?
C4 C5 C6 C7 6.2(3) . . . . ?
C11 C5 C6 C7 -174.6(2) . . . . ?
C4 C5 C6 C12 -173.4(2) . . . . ?
C11 C5 C6 C12 5.9(3) . . . . ?
C18 O1 C7 C6 101.5(2) . . . . ?
C18 O1 C7 C8 -78.2(2) . . . . ?
C5 C6 C7 O1 -178.28(17) . . . . ?
C12 C6 C7 O1 1.3(3) . . . . ?
C5 C6 C7 C8 1.4(3) . . . . ?
C12 C6 C7 C8 -179.02(19) . . . . ?
O1 C7 C8 C3 169.85(17) . . . . ?
C6 C7 C8 C3 -9.9(3) . . . . ?
O1 C7 C8 C9 -8.3(3) . . . . ?
C6 C7 C8 C9 171.96(19) . . . . ?
C2 C3 C8 C7 -168.26(19) . . . . ?
C4 C3 C8 C7 10.9(3) . . . . ?
C2 C3 C8 C9 10.1(3) . . . . ?
C4 C3 C8 C9 -170.74(18) . . . . ?
C1 N1 C9 N2 -172.95(17) . . . . ?
C1 N1 C9 C8 7.1(3) . . . . ?
C13 N2 C9 N1 125.53(19) . . . . ?
C17 N2 C9 N1 -9.3(3) . . . . ?
C13 N2 C9 C8 -54.5(2) . . . . ?
C17 N2 C9 C8 170.73(18) . . . . ?
C7 C8 C9 N1 164.06(19) . . . . ?
C3 C8 C9 N1 -14.1(3) . . . . ?
C7 C8 C9 N2 -15.9(3) . . . . ?
C3 C8 C9 N2 165.89(17) . . . . ?
C9 N2 C13 C14 162.20(18) . . . . ?
C17 N2 C13 C14 -60.4(2) . . . . ?
N2 C13 C14 C15 56.9(2) . . . . ?
C13 C14 C15 C16 -53.4(3) . . . . ?
C14 C15 C16 C17 54.5(3) . . . . ?
C9 N2 C17 C16 -163.23(18) . . . . ?
C13 N2 C17 C16 59.3(2) . . . . ?
C15 C16 C17 N2 -57.1(3) . . . . ?
C7 O1 C18 C19 -177.33(17) . . . . ?
O1 C18 C19 C24 -140.7(2) . . . . ?
O1 C18 C19 C20 41.0(3) . . . . ?
C24 C19 C20 C21 2.5(3) . . . . ?
C18 C19 C20 C21 -179.1(2) . . . . ?
C19 C20 C21 C22 -0.9(4) . . . . ?
C20 C21 C22 C23 -1.7(3) . . . . ?
C20 C21 C22 C25 178.6(2) . . . . ?
C21 C22 C23 C24 2.7(3) . . . . ?
C25 C22 C23 C24 -177.6(2) . . . . ?
C20 C19 C24 C23 -1.6(3) . . . . ?
C18 C19 C24 C23 -179.9(2) . . . . ?
C22 C23 C24 C19 -1.0(3) . . . . ?
